data_7015205
loop_
_publ_author_name
'Hu, Xiong'
'Dou, Wei'
'Xu, Chan'
'Tang, Xiaoliang'
'Zheng, Jiangrong'
'Liu, Weisheng'

_publ_section_title
;
 Lanthanide radii controlled one-dimensional polymer and dinuclear
 complexes and their fluorescent properties.
;
_journal_issue 13
_journal_name_full 'Dalton transactions (Cambridge, England : 2003)'
_journal_page_first 3412
_journal_page_last 3418
_journal_paper_doi 10.1039/c0dt01350a
_journal_volume 40
_journal_year 2011
_chemical_formula_sum 'C30 H58 Er N3 O20 P3'
_chemical_formula_weight 1040.96
_chemical_name_systematic
;
?
;
_space_group_IT_number 2
_symmetry_cell_setting triclinic
_symmetry_space_group_name_Hall '-P 1'
_symmetry_space_group_name_H-M 'P -1'
_atom_sites_solution_hydrogens geom
_atom_sites_solution_primary direct
_atom_sites_solution_secondary difmap
_audit_creation_method SHELXL-97
_cell_angle_alpha 90.346(2)
_cell_angle_beta 93.762(2)
_cell_angle_gamma 95.568(2)
_cell_formula_units_Z 2
_cell_length_a 11.5103(4)
_cell_length_b 15.1444(5)
_cell_length_c 17.5398(6)
_cell_measurement_reflns_used 6906
_cell_measurement_temperature 293(2)
_cell_measurement_theta_max 25.34
_cell_measurement_theta_min 2.38
_cell_volume 3036.26(18)
_computing_cell_refinement 'Bruker SAINT'
_computing_data_collection 'Bruker APEX2'
_computing_data_reduction 'Bruker SAINT'
_computing_molecular_graphics 'Bruker SHELXTL'
_computing_publication_material 'Bruker SHELXTL'
_computing_structure_refinement 'SHELXL-97 (Sheldrick, 1997)'
_computing_structure_solution 'SHELXS-97 (Sheldrick, 1990)'
_diffrn_ambient_temperature 293(2)
_diffrn_measured_fraction_theta_full 0.979
_diffrn_measured_fraction_theta_max 0.979
_diffrn_measurement_device_type 'Bruker APEX-II CCD'
_diffrn_measurement_method '\f and \w scans'
_diffrn_radiation_monochromator graphite
_diffrn_radiation_source 'fine-focus sealed tube'
_diffrn_radiation_type MoK\a
_diffrn_radiation_wavelength 0.71073
_diffrn_reflns_av_R_equivalents 0.0231
_diffrn_reflns_av_sigmaI/netI 0.0491
_diffrn_reflns_limit_h_max 13
_diffrn_reflns_limit_h_min -12
_diffrn_reflns_limit_k_max 18
_diffrn_reflns_limit_k_min -16
_diffrn_reflns_limit_l_max 21
_diffrn_reflns_limit_l_min -21
_diffrn_reflns_number 15941
_diffrn_reflns_theta_full 25.30
_diffrn_reflns_theta_max 25.30
_diffrn_reflns_theta_min 1.79
_diffrn_standards_number 0
_exptl_absorpt_coefficient_mu 1.516
_exptl_absorpt_correction_T_max 0.727
_exptl_absorpt_correction_T_min 0.702
_exptl_absorpt_correction_type multi-scan
_exptl_absorpt_process_details sadabs
_exptl_crystal_colour pink
_exptl_crystal_density_diffrn 1.139
_exptl_crystal_density_method 'not measured'
_exptl_crystal_description block
_exptl_crystal_F_000 1064
_exptl_crystal_size_max 0.24
_exptl_crystal_size_mid 0.22
_exptl_crystal_size_min 0.21
_refine_diff_density_max 1.568
_refine_diff_density_min -0.750
_refine_diff_density_rms 0.112
_refine_ls_extinction_method none
_refine_ls_goodness_of_fit_ref 1.096
_refine_ls_hydrogen_treatment constr
_refine_ls_matrix_type full
_refine_ls_number_parameters 548
_refine_ls_number_reflns 10824
_refine_ls_number_restraints 17
_refine_ls_restrained_S_all 1.100
_refine_ls_R_factor_all 0.0620
_refine_ls_R_factor_gt 0.0499
_refine_ls_shift/su_max 0.001
_refine_ls_shift/su_mean 0.000
_refine_ls_structure_factor_coef Fsqd
_refine_ls_weighting_details 'calc w=1/[\s^2^(Fo^2^)+(0.0756P)^2^+4.1853P] where P=(Fo^2^+2Fc^2^)/3'
_refine_ls_weighting_scheme calc
_refine_ls_wR_factor_gt 0.1367
_refine_ls_wR_factor_ref 0.1447
_reflns_number_gt 9136
_reflns_number_total 10824
_reflns_threshold_expression >2sigma(I)
_cod_data_source_file c0dt01350a.txt
_cod_data_source_block Er
_cod_depositor_comments
;
The following automatic conversions were performed:
'_symmetry_cell_setting' value 'Triclinic' changed to 'triclinic'
according to '/home/saulius/struct/CIF-dictionaries/cif_core.dic'
dictionary named 'cif_core.dic' version 2.4.1 from 2010-06-29.

Automatic conversion script
Id: cif_fix_enum 1555 2011-01-17 13:19:09Z saulius 
;
_cod_original_sg_symbol_H-M P-1
_cod_database_code 7015205

loop_
_symmetry_equiv_pos_as_xyz
'x, y, z'
'-x, -y, -z'

loop_
_atom_site_label
_atom_site_type_symbol
_atom_site_fract_x
_atom_site_fract_y
_atom_site_fract_z
_atom_site_U_iso_or_equiv
_atom_site_adp_type
_atom_site_occupancy
_atom_site_symmetry_multiplicity
_atom_site_calc_flag
_atom_site_refinement_flags
_atom_site_disorder_assembly
_atom_site_disorder_group
Er1 Er 0.33156(2) 0.552043(18) 0.334551(14) 0.04183(11) Uani 1 1 d . . .
C1 C 0.0866(6) 0.3564(5) -0.0747(4) 0.0622(18) Uani 1 1 d . . .
C2 C 0.1175(6) 0.3762(6) 0.0018(4) 0.0658(19) Uani 1 1 d . . .
C3 C 0.1650(6) 0.4589(6) 0.0249(4) 0.0625(19) Uani 1 1 d . . .
C4 C 0.1786(6) 0.5270(6) -0.0277(4) 0.0650(19) Uani 1 1 d . . .
C5 C 0.1487(6) 0.5076(5) -0.1054(4) 0.0604(18) Uani 1 1 d . . .
C6 C 0.1049(5) 0.4234(5) -0.1279(3) 0.0558(17) Uani 1 1 d . . .
C7 C 0.0333(8) 0.2644(6) -0.0998(5) 0.087(3) Uani 1 1 d . . .
H7A H 0.0500 0.2537 -0.1518 0.131 Uiso 1 1 calc R . .
H7B H -0.0499 0.2604 -0.0960 0.131 Uiso 1 1 calc R . .
H7C H 0.0660 0.2209 -0.0675 0.131 Uiso 1 1 calc R . .
C8 C 0.1000(9) 0.3021(8) 0.0603(5) 0.109(4) Uani 1 1 d . . .
H8A H 0.1648 0.2666 0.0610 0.163 Uiso 1 1 calc R . .
H8B H 0.0288 0.2656 0.0465 0.163 Uiso 1 1 calc R . .
H8C H 0.0957 0.3278 0.1101 0.163 Uiso 1 1 calc R . .
C9 C 0.2212(8) 0.6196(6) -0.0047(5) 0.096(3) Uani 1 1 d . . .
H9A H 0.1938 0.6326 0.0443 0.144 Uiso 1 1 calc R . .
H9B H 0.1922 0.6597 -0.0419 0.144 Uiso 1 1 calc R . .
H9C H 0.3052 0.6263 -0.0015 0.144 Uiso 1 1 calc R . .
C10 C 0.1677(8) 0.5799(6) -0.1643(5) 0.085(2) Uani 1 1 d . . .
H10A H 0.1760 0.5533 -0.2132 0.128 Uiso 1 1 calc R . .
H10B H 0.2373 0.6178 -0.1493 0.128 Uiso 1 1 calc R . .
H10C H 0.1018 0.6143 -0.1675 0.128 Uiso 1 1 calc R . .
C11 C 0.0712(6) 0.4031(6) -0.2125(4) 0.065(2) Uani 1 1 d . B .
H11A H 0.0426 0.4558 -0.2353 0.079 Uiso 1 1 calc R . .
H11B H 0.0066 0.3568 -0.2158 0.079 Uiso 1 1 calc R . .
C12 C 0.1429(9) 0.3967(7) -0.4175(4) 0.110(4) Uani 1 1 d D . .
H12A H 0.2256 0.4165 -0.4171 0.132 Uiso 1 1 calc R . .
H12B H 0.0991 0.4483 -0.4191 0.132 Uiso 1 1 calc R . .
C13 C 0.1066(14) 0.3374(10) -0.4848(5) 0.196(9) Uani 1 1 d D . .
H13A H 0.1391 0.2818 -0.4776 0.295 Uiso 1 1 calc R . .
H13B H 0.1345 0.3650 -0.5301 0.295 Uiso 1 1 calc R . .
H13C H 0.0228 0.3273 -0.4899 0.295 Uiso 1 1 calc R . .
C14 C 0.2979(10) 0.2309(9) -0.2638(9) 0.137(5) Uani 1 1 d D . .
H14A H 0.3730 0.2609 -0.2498 0.165 Uiso 0.82(17) 1 d PR A 1
H14B H 0.2839 0.2231 -0.3169 0.165 Uiso 0.82(17) 1 d PR A 1
H14C H 0.3461 0.2096 -0.2198 0.165 Uiso 0.18(17) 1 d PR A 2
H14D H 0.3444 0.2714 -0.2909 0.165 Uiso 0.18(17) 1 d PR A 2
C16 C 0.1986(6) 0.4818(7) 0.1095(4) 0.075(2) Uani 1 1 d . . .
H16A H 0.1469 0.4451 0.1404 0.090 Uiso 1 1 calc R . .
H16B H 0.1847 0.5431 0.1184 0.090 Uiso 1 1 calc R . .
C17 C 0.5444(7) 0.5484(9) 0.0993(5) 0.100(4) Uani 1 1 d . . .
H17A H 0.5868 0.5093 0.0699 0.119 Uiso 1 1 calc R . .
H17B H 0.5681 0.5424 0.1530 0.119 Uiso 1 1 calc R . .
C18 C 0.5718(9) 0.6432(9) 0.0751(7) 0.115(4) Uani 1 1 d . . .
H18A H 0.5479 0.6487 0.0220 0.173 Uiso 1 1 calc R . .
H18B H 0.6544 0.6597 0.0829 0.173 Uiso 1 1 calc R . .
H18C H 0.5305 0.6816 0.1050 0.173 Uiso 1 1 calc R . .
C15A C 0.2910(18) 0.1443(10) -0.2241(11) 0.213 Uani 0.79 1 d PD B 1
H15A H 0.3219 0.1508 -0.1675 0.319 Uiso 0.79(3) 1 d PR B 1
H15B H 0.3401 0.1046 -0.2454 0.319 Uiso 0.79(3) 1 d PR B 1
H15C H 0.2136 0.1195 -0.2234 0.319 Uiso 0.79(3) 1 d PR B 1
C15B C 0.2579(18) 0.1461(10) -0.3058(11) 0.17(4) Uani 0.21(3) 1 d PRD B 2
H15D H 0.1689 0.1383 -0.3075 0.250 Uiso 0.21(3) 1 d PR B 2
H15E H 0.2935 0.1043 -0.2995 0.250 Uiso 0.21(3) 1 d PR B 2
H15F H 0.2608 0.1665 -0.3671 0.250 Uiso 0.21(3) 1 d PR B 2
C19A C 0.459(4) 0.327(2) 0.179(2) 0.187 Uani 0.42 1 d PD C 1
H19A H 0.4544 0.3449 0.2302 0.225 Uiso 0.42(3) 1 d PR C 1
H19B H 0.5413 0.3424 0.1649 0.225 Uiso 0.42(3) 1 d PR C 1
C19B C 0.384(2) 0.3011(13) 0.1880(11) 0.127(10) Uani 0.58(3) 1 d PD C 2
H19C H 0.3299 0.2489 0.1745 0.152 Uiso 0.58(3) 1 d PR C 2
H19D H 0.3593 0.3254 0.2367 0.152 Uiso 0.58(3) 1 d PR C 2
C20A C 0.427(5) 0.227(2) 0.169(4) 0.29(4) Uani 0.42(3) 1 d PD C 1
H20A H 0.3441 0.2172 0.1556 0.342 Uiso 0.42(3) 1 d PR C 1
H20B H 0.4486 0.1958 0.2121 0.342 Uiso 0.42(3) 1 d PR C 1
H20C H 0.4664 0.2055 0.1246 0.342 Uiso 0.42(3) 1 d PR C 1
C20B C 0.515(2) 0.292(3) 0.184(4) 0.33(4) Uani 0.58(3) 1 d PD C 2
H20D H 0.5215 0.2262 0.1779 0.393 Uiso 0.58(3) 1 d PR C 2
H20E H 0.5499 0.2996 0.2416 0.393 Uiso 0.58(3) 1 d PR C 2
H20F H 0.5531 0.3252 0.1553 0.393 Uiso 0.58(3) 1 d PR C 2
C21 C 0.4675(6) 0.9811(4) 0.4233(4) 0.0586(16) Uani 1 1 d . . .
C22 C 0.4882(5) 0.9129(4) 0.4733(4) 0.0530(15) Uani 1 1 d . . .
C23 C 0.5206(6) 0.9323(4) 0.5505(4) 0.0598(17) Uani 1 1 d . . .
C24 C 0.5440(10) 0.8585(5) 0.6063(5) 0.098(3) Uani 1 1 d . . .
H24A H 0.6249 0.8650 0.6245 0.148 Uiso 1 1 calc R . .
H24B H 0.5259 0.8021 0.5809 0.148 Uiso 1 1 calc R . .
H24C H 0.4959 0.8620 0.6488 0.148 Uiso 1 1 calc R . .
C25 C 0.4345(9) 0.9641(6) 0.3388(5) 0.086(3) Uani 1 1 d . . .
H25A H 0.3528 0.9705 0.3284 0.129 Uiso 1 1 calc R . .
H25B H 0.4501 0.9051 0.3253 0.129 Uiso 1 1 calc R . .
H25C H 0.4799 1.0062 0.3092 0.129 Uiso 1 1 calc R . .
C26 C 0.4746(6) 0.8168(4) 0.4442(5) 0.0626(18) Uani 1 1 d . . .
H26A H 0.5300 0.7845 0.4741 0.075 Uiso 1 1 calc R . .
H26B H 0.4969 0.8167 0.3918 0.075 Uiso 1 1 calc R . .
C27 C 0.1315(8) 0.7917(6) 0.3819(7) 0.098(3) Uani 1 1 d . . .
H27A H 0.0881 0.7997 0.4266 0.117 Uiso 1 1 calc R . .
H27B H 0.1196 0.7296 0.3668 0.117 Uiso 1 1 calc R . .
C28 C 0.0882(10) 0.8459(9) 0.3197(8) 0.141(5) Uani 1 1 d . . .
H28A H 0.1143 0.9072 0.3301 0.212 Uiso 1 1 calc R . .
H28B H 0.0042 0.8383 0.3155 0.212 Uiso 1 1 calc R . .
H28C H 0.1175 0.8280 0.2727 0.212 Uiso 1 1 calc R . .
C29 C 0.2526(17) 0.6751(8) 0.5694(8) 0.187(9) Uani 1 1 d D . .
H29A H 0.1687 0.6754 0.5718 0.225 Uiso 1 1 calc R . .
H29B H 0.2665 0.6234 0.5397 0.225 Uiso 1 1 calc R . .
C30 C 0.307(2) 0.6676(14) 0.6487(11) 0.280(14) Uani 1 1 d D . .
H30A H 0.3900 0.6829 0.6487 0.420 Uiso 1 1 calc R . .
H30B H 0.2920 0.6078 0.6660 0.420 Uiso 1 1 calc R . .
H30C H 0.2742 0.7073 0.6824 0.420 Uiso 1 1 calc R . .
N1 N 0.0978(5) 0.4714(4) 0.3426(4) 0.0650(16) Uani 1 1 d . . .
N2 N 0.3807(5) 0.4150(4) 0.4430(3) 0.0526(13) Uani 1 1 d . . .
N3 N 0.3068(7) 0.6952(5) 0.2322(4) 0.0793(19) Uani 1 1 d . . .
O1 O 0.2870(4) 0.4320(4) -0.2729(3) 0.0801(16) Uani 1 1 d . B .
O2 O 0.1178(5) 0.3435(5) -0.3485(3) 0.097(2) Uani 1 1 d D B .
O3 O 0.2059(5) 0.2779(4) -0.2346(3) 0.0892(17) Uani 1 1 d D B .
O4 O 0.3763(4) 0.4952(4) 0.2230(2) 0.0711(14) Uani 1 1 d . . .
O5 O 0.4205(4) 0.5248(5) 0.0865(3) 0.0873(19) Uani 1 1 d . . .
O6 O 0.3704(6) 0.3720(5) 0.1272(4) 0.103(2) Uani 1 1 d D . .
O7 O 0.3311(4) 0.6674(3) 0.4148(3) 0.0641(12) Uani 1 1 d . . .
O8 O 0.2556(4) 0.8167(3) 0.4007(4) 0.0770(15) Uani 1 1 d . . .
O9 O 0.2992(6) 0.7573(4) 0.5291(3) 0.0866(17) Uani 1 1 d D . .
O10 O 0.1588(5) 0.4540(4) 0.2881(3) 0.0774(15) Uani 1 1 d . . .
O11 O 0.1446(4) 0.5294(4) 0.3889(3) 0.0786(15) Uani 1 1 d . . .
O12 O 0.0001(5) 0.4358(5) 0.3475(4) 0.101(2) Uani 1 1 d . . .
O13 O 0.3662(4) 0.4920(3) 0.4643(2) 0.0531(10) Uani 1 1 d . . .
O14 O 0.4047(5) 0.3591(3) 0.4890(3) 0.0750(15) Uani 1 1 d . . .
O15 O 0.3664(5) 0.4001(3) 0.3724(3) 0.0748(15) Uani 1 1 d . . .
O16 O 0.4048(5) 0.6836(4) 0.2630(3) 0.0850(17) Uani 1 1 d . . .
O17 O 0.2907(8) 0.7563(5) 0.1883(5) 0.134(3) Uani 1 1 d . . .
O18 O 0.2219(4) 0.6430(3) 0.2503(3) 0.0706(14) Uani 1 1 d . . .
O19 O 0.5344(4) 0.5636(4) 0.3599(2) 0.0690(14) Uani 1 1 d . . .
H1W H 0.5676 0.6041 0.3908 0.083 Uiso 1 1 d R . .
H2W H 0.5759 0.5276 0.3383 0.083 Uiso 1 1 d R . .
O20 O 0.103(3) 0.221(2) 0.311(2) 0.289(17) Uani 0.50 1 d PD . .
H3W H 0.1169 0.1699 0.2949 0.347 Uiso 0.50 1 d PRD . .
H4W H 0.0387 0.2391 0.2920 0.347 Uiso 0.50 1 d PRD . .
O21 O 0.155(5) 0.984(2) 0.549(3) 0.48(4) Uani 0.50 1 d PD . .
H5W H 0.1753 1.0304 0.5231 0.577 Uiso 0.50 1 d PRD . .
H6W H 0.2050 0.9736 0.5862 0.577 Uiso 0.50 1 d PRD . .
P1 P 0.18236(16) 0.36927(16) -0.26900(10) 0.0673(5) Uani 1 1 d . . .
P2 P 0.34647(16) 0.46817(16) 0.14201(9) 0.0660(5) Uani 1 1 d . C .
P3 P 0.33532(16) 0.75786(11) 0.44651(10) 0.0535(4) Uani 1 1 d . . .

loop_
_atom_site_aniso_label
_atom_site_aniso_U_11
_atom_site_aniso_U_22
_atom_site_aniso_U_33
_atom_site_aniso_U_23
_atom_site_aniso_U_13
_atom_site_aniso_U_12
Er1 0.03807(16) 0.05176(17) 0.03430(15) -0.00117(10) -0.00222(9) 0.00079(10)
C1 0.039(3) 0.099(6) 0.048(4) -0.006(4) 0.002(3) 0.002(3)
C2 0.046(4) 0.106(6) 0.043(4) 0.006(4) -0.001(3) 0.000(4)
C3 0.047(4) 0.106(6) 0.033(3) -0.010(4) 0.000(3) 0.002(4)
C4 0.045(4) 0.099(6) 0.051(4) -0.017(4) -0.012(3) 0.019(4)
C5 0.045(4) 0.093(5) 0.043(3) 0.000(3) -0.005(3) 0.014(3)
C6 0.031(3) 0.097(5) 0.038(3) -0.004(3) -0.002(2) 0.004(3)
C7 0.080(6) 0.108(7) 0.069(5) -0.007(5) 0.006(4) -0.018(5)
C8 0.104(7) 0.152(10) 0.060(5) 0.031(6) -0.012(5) -0.034(7)
C9 0.095(7) 0.105(7) 0.084(6) -0.043(5) -0.038(5) 0.022(5)
C10 0.090(6) 0.102(7) 0.066(5) 0.007(5) -0.006(4) 0.023(5)
C11 0.038(3) 0.114(6) 0.042(4) -0.009(4) -0.005(3) 0.001(4)
C12 0.088(7) 0.174(11) 0.065(6) 0.009(6) 0.012(5) 0.002(7)
C13 0.226(17) 0.28(2) 0.046(6) 0.015(8) -0.005(8) -0.149(16)
C14 0.110(9) 0.154(12) 0.153(12) -0.017(11) 0.032(9) 0.023(9)
C16 0.050(4) 0.136(7) 0.039(4) -0.010(4) -0.003(3) 0.014(4)
C17 0.042(4) 0.195(12) 0.062(5) -0.008(6) 0.000(4) 0.020(6)
C18 0.072(6) 0.174(12) 0.095(7) -0.009(8) 0.001(5) -0.012(7)
C15A 0.218 0.215 0.230 -0.014 0.101 0.087
C15B 0.18(7) 0.12(5) 0.21(9) -0.07(5) 0.13(6) -0.01(4)
C19A 0.158 0.227 0.192 -0.066 -0.032 0.130
C19B 0.14(2) 0.13(2) 0.106(16) -0.011(13) 0.018(14) 0.021(16)
C20A 0.39(9) 0.15(4) 0.33(7) -0.07(5) -0.12(7) 0.19(6)
C20B 0.30(7) 0.18(4) 0.49(10) -0.07(5) 0.09(6) -0.06(4)
C21 0.054(4) 0.055(4) 0.062(4) 0.002(3) -0.009(3) -0.008(3)
C22 0.045(3) 0.048(3) 0.063(4) 0.000(3) -0.011(3) -0.002(3)
C23 0.065(4) 0.046(4) 0.065(4) 0.007(3) -0.012(3) -0.001(3)
C24 0.146(9) 0.059(5) 0.080(6) 0.018(4) -0.041(6) -0.011(5)
C25 0.109(7) 0.077(5) 0.067(5) 0.002(4) -0.002(5) -0.015(5)
C26 0.057(4) 0.050(4) 0.080(5) 0.000(3) -0.003(3) 0.007(3)
C27 0.064(5) 0.080(6) 0.147(9) -0.010(6) -0.005(6) 0.003(4)
C28 0.101(8) 0.133(10) 0.187(14) 0.011(9) -0.050(9) 0.032(8)
C29 0.32(2) 0.119(11) 0.118(11) -0.010(9) 0.090(14) -0.062(13)
C30 0.43(4) 0.189(19) 0.19(2) 0.096(17) 0.01(2) -0.09(2)
N1 0.045(3) 0.086(4) 0.062(4) 0.023(3) -0.002(3) -0.003(3)
N2 0.057(3) 0.054(3) 0.046(3) -0.003(2) -0.010(2) 0.011(3)
N3 0.085(5) 0.082(5) 0.067(4) 0.024(4) -0.009(4) 0.000(4)
O1 0.049(3) 0.130(5) 0.057(3) -0.024(3) 0.009(2) -0.013(3)
O2 0.079(4) 0.162(6) 0.040(3) -0.016(3) 0.005(2) -0.036(4)
O3 0.079(4) 0.115(5) 0.076(4) -0.005(3) 0.018(3) 0.013(3)
O4 0.057(3) 0.123(4) 0.034(2) -0.012(2) -0.007(2) 0.019(3)
O5 0.049(3) 0.168(6) 0.043(3) -0.002(3) -0.002(2) 0.005(3)
O6 0.107(5) 0.131(6) 0.071(4) -0.027(4) -0.017(3) 0.040(4)
O7 0.081(3) 0.045(2) 0.063(3) -0.008(2) 0.002(2) -0.006(2)
O8 0.061(3) 0.058(3) 0.109(4) 0.009(3) -0.008(3) -0.004(2)
O9 0.112(5) 0.071(3) 0.073(4) -0.016(3) 0.023(3) -0.014(3)
O10 0.067(3) 0.088(4) 0.072(3) -0.012(3) 0.002(3) -0.018(3)
O11 0.054(3) 0.107(4) 0.071(3) -0.021(3) 0.009(3) -0.013(3)
O12 0.057(3) 0.139(6) 0.099(5) 0.025(4) -0.004(3) -0.032(4)
O13 0.064(3) 0.053(3) 0.044(2) -0.0026(19) 0.005(2) 0.012(2)
O14 0.102(4) 0.062(3) 0.062(3) 0.012(2) -0.015(3) 0.022(3)
O15 0.112(4) 0.066(3) 0.045(3) -0.012(2) -0.015(3) 0.015(3)
O16 0.069(4) 0.103(4) 0.077(4) 0.027(3) -0.006(3) -0.016(3)
O17 0.160(7) 0.126(6) 0.108(6) 0.067(5) -0.017(5) -0.007(5)
O18 0.059(3) 0.072(3) 0.078(3) 0.018(3) -0.012(3) 0.001(3)
O19 0.062(3) 0.104(4) 0.035(2) -0.003(2) -0.009(2) -0.016(3)
O20 0.31(4) 0.22(3) 0.36(5) 0.00(3) 0.09(3) 0.08(3)
O21 0.85(11) 0.20(3) 0.41(6) -0.17(4) 0.39(7) -0.06(5)
P1 0.0479(10) 0.1096(16) 0.0415(9) -0.0149(10) 0.0033(7) -0.0073(10)
P2 0.0498(10) 0.1163(17) 0.0326(8) -0.0128(9) -0.0043(7) 0.0174(10)
P3 0.0602(10) 0.0407(8) 0.0578(10) -0.0047(7) 0.0006(8) -0.0013(7)

loop_
_atom_type_symbol
_atom_type_description
_atom_type_scat_dispersion_real
_atom_type_scat_dispersion_imag
_atom_type_scat_source
C C 0.0033 0.0016 'International Tables Vol C Tables 4.2.6.8 and 6.1.1.4'
H H 0.0000 0.0000 'International Tables Vol C Tables 4.2.6.8 and 6.1.1.4'
Er Er -0.2586 4.9576 'International Tables Vol C Tables 4.2.6.8 and 6.1.1.4'
N N 0.0061 0.0033 'International Tables Vol C Tables 4.2.6.8 and 6.1.1.4'
O O 0.0106 0.0060 'International Tables Vol C Tables 4.2.6.8 and 6.1.1.4'
P P 0.1023 0.0942 'International Tables Vol C Tables 4.2.6.8 and 6.1.1.4'

loop_
_geom_angle_atom_site_label_1
_geom_angle_atom_site_label_2
_geom_angle_atom_site_label_3
_geom_angle
_geom_angle_site_symmetry_1
_geom_angle_site_symmetry_3
_geom_angle_publ_flag
O7 Er1 O4 150.5(2) . . ?
O7 Er1 O19 86.69(19) . . ?
O4 Er1 O19 82.80(17) . . ?
O7 Er1 O11 75.90(18) . . ?
O4 Er1 O11 125.68(18) . . ?
O19 Er1 O11 145.42(18) . . ?
O7 Er1 O18 82.89(19) . . ?
O4 Er1 O18 81.73(19) . . ?
O19 Er1 O18 127.10(18) . . ?
O11 Er1 O18 80.7(2) . . ?
O7 Er1 O10 125.52(19) . . ?
O4 Er1 O10 74.09(19) . . ?
O19 Er1 O10 145.1(2) . . ?
O11 Er1 O10 51.81(18) . . ?
O18 Er1 O10 75.41(19) . . ?
O7 Er1 O15 125.26(16) . . ?
O4 Er1 O15 79.11(19) . . ?
O19 Er1 O15 77.61(19) . . ?
O11 Er1 O15 88.3(2) . . ?
O18 Er1 O15 146.22(18) . . ?
O10 Er1 O15 72.7(2) . . ?
O7 Er1 O16 74.4(2) . . ?
O4 Er1 O16 76.3(2) . . ?
O19 Er1 O16 75.37(19) . . ?
O11 Er1 O16 126.0(2) . . ?
O18 Er1 O16 51.85(18) . . ?
O10 Er1 O16 122.15(19) . . ?
O15 Er1 O16 145.3(2) . . ?
O7 Er1 O13 74.39(16) . . ?
O4 Er1 O13 127.81(17) . . ?
O19 Er1 O13 73.73(15) . . ?
O11 Er1 O13 72.89(18) . . ?
O18 Er1 O13 148.48(17) . . ?
O10 Er1 O13 100.23(17) . . ?
O15 Er1 O13 50.89(14) . . ?
O16 Er1 O13 136.83(17) . . ?
O7 Er1 N3 77.9(2) . . ?
O4 Er1 N3 77.3(2) . . ?
O19 Er1 N3 101.2(2) . . ?
O11 Er1 N3 104.0(2) . . ?
O18 Er1 N3 25.96(18) . . ?
O10 Er1 N3 98.8(2) . . ?
O15 Er1 N3 156.3(2) . . ?
O16 Er1 N3 25.90(19) . . ?
O13 Er1 N3 152.04(19) . . ?
O7 Er1 N1 100.9(2) . . ?
O4 Er1 N1 100.2(2) . . ?
O19 Er1 N1 154.95(18) . . ?
O11 Er1 N1 25.71(18) . . ?
O18 Er1 N1 77.78(17) . . ?
O10 Er1 N1 26.14(18) . . ?
O15 Er1 N1 78.57(19) . . ?
O16 Er1 N1 129.61(18) . . ?
O13 Er1 N1 85.27(16) . . ?
N3 Er1 N1 103.74(19) . . ?
C2 C1 C6 118.3(7) . . ?
C2 C1 C7 120.9(7) . . ?
C6 C1 C7 120.8(6) . . ?
C3 C2 C1 121.3(7) . . ?
C3 C2 C8 120.1(7) . . ?
C1 C2 C8 118.5(8) . . ?
C2 C3 C4 120.4(6) . . ?
C2 C3 C16 121.9(7) . . ?
C4 C3 C16 117.6(7) . . ?
C3 C4 C5 118.7(7) . . ?
C3 C4 C9 122.5(7) . . ?
C5 C4 C9 118.8(8) . . ?
C6 C5 C4 120.0(7) . . ?
C6 C5 C10 120.3(6) . . ?
C4 C5 C10 119.7(7) . . ?
C5 C6 C1 121.1(6) . . ?
C5 C6 C11 119.7(7) . . ?
C1 C6 C11 119.2(7) . . ?
C1 C7 H7A 109.5 . . ?
C1 C7 H7B 109.5 . . ?
H7A C7 H7B 109.5 . . ?
C1 C7 H7C 109.5 . . ?
H7A C7 H7C 109.5 . . ?
H7B C7 H7C 109.5 . . ?
C2 C8 H8A 109.5 . . ?
C2 C8 H8B 109.5 . . ?
H8A C8 H8B 109.5 . . ?
C2 C8 H8C 109.5 . . ?
H8A C8 H8C 109.5 . . ?
H8B C8 H8C 109.5 . . ?
C4 C9 H9A 109.5 . . ?
C4 C9 H9B 109.5 . . ?
H9A C9 H9B 109.5 . . ?
C4 C9 H9C 109.5 . . ?
H9A C9 H9C 109.5 . . ?
H9B C9 H9C 109.5 . . ?
C5 C10 H10A 109.5 . . ?
C5 C10 H10B 109.5 . . ?
H10A C10 H10B 109.5 . . ?
C5 C10 H10C 109.5 . . ?
H10A C10 H10C 109.5 . . ?
H10B C10 H10C 109.5 . . ?
C6 C11 P1 117.1(4) . . ?
C6 C11 H11A 108.0 . . ?
P1 C11 H11A 108.0 . . ?
C6 C11 H11B 108.0 . . ?
P1 C11 H11B 108.0 . . ?
H11A C11 H11B 107.3 . . ?
O2 C12 C13 106.5(8) . . ?
O2 C12 H12A 110.4 . . ?
C13 C12 H12A 110.4 . . ?
O2 C12 H12B 110.4 . . ?
C13 C12 H12B 110.4 . . ?
H12A C12 H12B 108.6 . . ?
C12 C13 H13A 109.5 . . ?
C12 C13 H13B 109.5 . . ?
H13A C13 H13B 109.5 . . ?
C12 C13 H13C 109.5 . . ?
H13A C13 H13C 109.5 . . ?
H13B C13 H13C 109.5 . . ?
O3 C14 C15A 105.3(11) . . ?
O3 C14 C15B 115.5(11) . . ?
C15A C14 C15B 58.7(3) . . ?
O3 C14 H14A 110.9 . . ?
C15A C14 H14A 107.2 . . ?
C15B C14 H14A 133.6 . . ?
O3 C14 H14B 109.1 . . ?
C15A C14 H14B 111.3 . . ?
C15B C14 H14B 53.1 . . ?
H14A C14 H14B 112.8 . . ?
O3 C14 H14C 108.6 . . ?
C15A C14 H14C 49.0 . . ?
C15B C14 H14C 101.7 . . ?
H14A C14 H14C 60.2 . . ?
H14B C14 H14C 141.2 . . ?
O3 C14 H14D 107.2 . . ?
C15A C14 H14D 145.7 . . ?
C15B C14 H14D 114.7 . . ?
H14A C14 H14D 50.1 . . ?
H14B C14 H14D 67.7 . . ?
H14C C14 H14D 108.8 . . ?
C3 C16 P2 116.0(5) . . ?
C3 C16 H16A 108.3 . . ?
P2 C16 H16A 108.3 . . ?
C3 C16 H16B 108.3 . . ?
P2 C16 H16B 108.3 . . ?
H16A C16 H16B 107.4 . . ?
O5 C17 C18 108.6(8) . . ?
O5 C17 H17A 110.0 . . ?
C18 C17 H17A 110.0 . . ?
O5 C17 H17B 110.0 . . ?
C18 C17 H17B 110.0 . . ?
H17A C17 H17B 108.3 . . ?
C17 C18 H18A 109.5 . . ?
C17 C18 H18B 109.5 . . ?
H18A C18 H18B 109.5 . . ?
C17 C18 H18C 109.5 . . ?
H18A C18 H18C 109.5 . . ?
H18B C18 H18C 109.5 . . ?
C14 C15A H14C 42.0 . . ?
C14 C15A H15A 112.1 . . ?
H14C C15A H15A 74.6 . . ?
C14 C15A H15B 111.5 . . ?
H14C C15A H15B 104.4 . . ?
H15A C15A H15B 104.0 . . ?
C14 C15A H15C 111.0 . . ?
H14C C15A H15C 141.8 . . ?
H15A C15A H15C 105.7 . . ?
H15B C15A H15C 112.2 . . ?
C14 C15A H15E 86.1 . . ?
H14C C15A H15E 110.9 . . ?
H15A C15A H15E 150.5 . . ?
H15B C15A H15E 46.6 . . ?
H15C C15A H15E 87.7 . . ?
C14 C15B H14B 39.0 . . ?
C14 C15B H15B 84.2 . . ?
H14B C15B H15B 114.3 . . ?
C14 C15B H15D 107.6 . . ?
H14B C15B H15D 105.8 . . ?
H15B C15B H15D 125.0 . . ?
C14 C15B H15E 119.8 . . ?
H14B C15B H15E 134.6 . . ?
H15B C15B H15E 38.9 . . ?
H15D C15B H15E 119.6 . . ?
C14 C15B H15F 102.4 . . ?
H14B C15B H15F 63.6 . . ?
H15B C15B H15F 136.8 . . ?
H15D C15B H15F 94.1 . . ?
H15E C15B H15F 108.8 . . ?
O6 C19A C20A 106(2) . . ?
O6 C19A H19A 110.3 . . ?
C20A C19A H19A 111.1 . . ?
O6 C19A H19B 111.9 . . ?
C20A C19A H19B 108.8 . . ?
H19A C19A H19B 108.7 . . ?
O6 C19A H19D 82.9 . . ?
C20A C19A H19D 86.8 . . ?
H19A C19A H19D 44.5 . . ?
H19B C19A H19D 153.2 . . ?
O6 C19A H20E 168.6 . . ?
C20A C19A H20E 84.2 . . ?
H19A C19A H20E 60.3 . . ?
H19B C19A H20E 68.2 . . ?
H19D C19A H20E 92.9 . . ?
O6 C19A H20F 115.0 . . ?
C20A C19A H20F 93.6 . . ?
H19A C19A H20F 118.9 . . ?
H19B C19A H20F 15.6 . . ?
H19D C19A H20F 161.1 . . ?
H20E C19A H20F 68.4 . . ?
O6 C19B C20B 99(3) . . ?
O6 C19B H19A 96.7 . . ?
C20B C19B H19A 60.3 . . ?
O6 C19B H19C 109.5 . . ?
C20B C19B H19C 117.0 . . ?
H19A C19B H19C 153.6 . . ?
O6 C19B H19D 107.2 . . ?
C20B C19B H19D 116.7 . . ?
H19A C19B H19D 60.1 . . ?
H19C C19B H19D 106.9 . . ?
O6 C19B H20A 109.0 . . ?
C20B C19B H20A 96.2 . . ?
H19A C19B H20A 148.0 . . ?
H19C C19B H20A 21.8 . . ?
H19D C19B H20A 125.6 . . ?
C19A C20A H19C 81.4 . . ?
C19A C20A H20A 107.7 . . ?
H19C C20A H20A 30.8 . . ?
C19A C20A H20B 111.9 . . ?
H19C C20A H20B 109.2 . . ?
H20A C20A H20B 112.1 . . ?
C19A C20A H20C 109.2 . . ?
H19C C20A H20C 131.7 . . ?
H20A C20A H20C 106.3 . . ?
H20B C20A H20C 109.5 . . ?
C19A C20A H20D 81.8 . . ?
H19C C20A H20D 159.9 . . ?
H20A C20A H20D 169.2 . . ?
H20B C20A H20D 67.5 . . ?
H20C C20A H20D 64.9 . . ?
C19B C20B H19A 48.2 . . ?
C19B C20B H19B 103.1 . . ?
H19A C20B H19B 83.9 . . ?
C19B C20B H20D 105.7 . . ?
H19A C20B H20D 135.4 . . ?
H19B C20B H20D 140.8 . . ?
C19B C20B H20E 104.1 . . ?
H19A C20B H20E 64.7 . . ?
H19B C20B H20E 100.6 . . ?
H20D C20B H20E 97.8 . . ?
C19B C20B H20F 118.9 . . ?
H19A C20B H20F 107.6 . . ?
H19B C20B H20F 23.7 . . ?
H20D C20B H20F 117.1 . . ?
H20E C20B H20F 110.6 . . ?
C23 C21 C22 120.0(6) 2_676 . ?
C23 C21 C25 118.0(6) 2_676 . ?
C22 C21 C25 122.0(7) . . ?
C21 C22 C23 119.8(6) . . ?
C21 C22 C26 119.9(6) . . ?
C23 C22 C26 120.3(6) . . ?
C21 C23 C22 120.3(6) 2_676 . ?
C21 C23 C24 119.1(7) 2_676 . ?
C22 C23 C24 120.6(6) . . ?
C23 C24 H24A 109.5 . . ?
C23 C24 H24B 109.5 . . ?
H24A C24 H24B 109.5 . . ?
C23 C24 H24C 109.5 . . ?
H24A C24 H24C 109.5 . . ?
H24B C24 H24C 109.5 . . ?
C21 C25 H25A 109.5 . . ?
C21 C25 H25B 109.5 . . ?
H25A C25 H25B 109.5 . . ?
C21 C25 H25C 109.5 . . ?
H25A C25 H25C 109.5 . . ?
H25B C25 H25C 109.5 . . ?
C22 C26 P3 117.3(5) . . ?
C22 C26 H26A 108.0 . . ?
P3 C26 H26A 108.0 . . ?
C22 C26 H26B 108.0 . . ?
P3 C26 H26B 108.0 . . ?
H26A C26 H26B 107.2 . . ?
O8 C27 C28 110.5(9) . . ?
O8 C27 H27A 109.6 . . ?
C28 C27 H27A 109.6 . . ?
O8 C27 H27B 109.6 . . ?
C28 C27 H27B 109.6 . . ?
H27A C27 H27B 108.1 . . ?
C27 C28 H28A 109.5 . . ?
C27 C28 H28B 109.5 . . ?
H28A C28 H28B 109.5 . . ?
C27 C28 H28C 109.5 . . ?
H28A C28 H28C 109.5 . . ?
H28B C28 H28C 109.5 . . ?
C30 C29 O9 113.2(11) . . ?
C30 C29 H29A 108.9 . . ?
O9 C29 H29A 108.9 . . ?
C30 C29 H29B 108.9 . . ?
O9 C29 H29B 108.9 . . ?
H29A C29 H29B 107.7 . . ?
C29 C30 H30A 109.5 . . ?
C29 C30 H30B 109.5 . . ?
H30A C30 H30B 109.5 . . ?
C29 C30 H30C 109.5 . . ?
H30A C30 H30C 109.5 . . ?
H30B C30 H30C 109.5 . . ?
O12 N1 O11 123.1(7) . . ?
O12 N1 O10 121.7(7) . . ?
O11 N1 O10 115.2(6) . . ?
O12 N1 Er1 178.2(5) . . ?
O11 N1 Er1 56.5(3) . . ?
O10 N1 Er1 58.8(3) . . ?
O14 N2 O13 120.9(5) . . ?
O14 N2 O15 123.3(6) . . ?
O13 N2 O15 115.9(5) . . ?
O17 N3 O16 123.0(8) . . ?
O17 N3 O18 120.1(8) . . ?
O16 N3 O18 116.9(6) . . ?
O17 N3 Er1 177.1(7) . . ?
O16 N3 Er1 59.9(4) . . ?
O18 N3 Er1 57.0(3) . . ?
C12 O2 P1 121.0(5) . . ?
C14 O3 P1 118.9(7) . . ?
P2 O4 Er1 151.9(3) . . ?
C17 O5 P2 123.8(6) . . ?
C19B O6 P2 125.8(10) . . ?
C19B O6 C19A 36(2) . . ?
P2 O6 C19A 120.6(16) . . ?
P3 O7 Er1 162.9(3) . . ?
C27 O8 P3 123.5(5) . . ?
C29 O9 P3 123.9(6) . . ?
N1 O10 Er1 95.1(4) . . ?
N1 O11 Er1 97.8(4) . . ?
N2 O13 Er1 96.2(3) . . ?
N2 O15 Er1 96.9(4) . . ?
N3 O16 Er1 94.2(4) . . ?
N3 O18 Er1 97.0(4) . . ?
Er1 O19 H1W 119.8 . . ?
Er1 O19 H2W 120.2 . . ?
H1W O19 H2W 120.0 . . ?
H3W O20 H4W 114.3 . . ?
H5W O21 H6W 114.6 . . ?
O1 P1 O3 114.5(4) . . ?
O1 P1 O2 114.2(3) . . ?
O3 P1 O2 103.1(4) . . ?
O1 P1 C11 116.3(4) . . ?
O3 P1 C11 102.6(4) . . ?
O2 P1 C11 104.6(3) . . ?
O4 P2 O6 111.7(4) . . ?
O4 P2 O5 112.2(3) . . ?
O6 P2 O5 105.6(4) . . ?
O4 P2 C16 113.9(3) . . ?
O6 P2 C16 109.0(4) . . ?
O5 P2 C16 103.9(4) . . ?
O7 P3 O9 111.5(3) . . ?
O7 P3 O8 113.1(3) . . ?
O9 P3 O8 107.3(4) . . ?
O7 P3 C26 112.7(3) . . ?
O9 P3 C26 108.5(4) . . ?
O8 P3 C26 103.2(3) . . ?

loop_
_geom_bond_atom_site_label_1
_geom_bond_atom_site_label_2
_geom_bond_distance
_geom_bond_site_symmetry_2
_geom_bond_publ_flag
Er1 O7 2.238(4) . ?
Er1 O4 2.243(4) . ?
Er1 O19 2.338(5) . ?
Er1 O11 2.406(5) . ?
Er1 O18 2.406(5) . ?
Er1 O10 2.454(5) . ?
Er1 O15 2.462(5) . ?
Er1 O16 2.469(5) . ?
Er1 O13 2.478(4) . ?
Er1 N3 2.847(7) . ?
Er1 N1 2.858(6) . ?
C1 C2 1.389(9) . ?
C1 C6 1.392(10) . ?
C1 C7 1.518(11) . ?
C2 C3 1.365(11) . ?
C2 C8 1.532(12) . ?
C3 C4 1.393(11) . ?
C3 C16 1.536(9) . ?
C4 C5 1.405(9) . ?
C4 C9 1.485(12) . ?
C5 C6 1.370(10) . ?
C5 C10 1.520(11) . ?
C6 C11 1.532(8) . ?
C7 H7A 0.9600 . ?
C7 H7B 0.9600 . ?
C7 H7C 0.9600 . ?
C8 H8A 0.9600 . ?
C8 H8B 0.9600 . ?
C8 H8C 0.9600 . ?
C9 H9A 0.9600 . ?
C9 H9B 0.9600 . ?
C9 H9C 0.9600 . ?
C10 H10A 0.9600 . ?
C10 H10B 0.9600 . ?
C10 H10C 0.9600 . ?
C11 P1 1.780(7) . ?
C11 H11A 0.9700 . ?
C11 H11B 0.9700 . ?
C12 O2 1.485(8) . ?
C12 C13 1.491(9) . ?
C12 H12A 0.9700 . ?
C12 H12B 0.9700 . ?
C13 H13A 0.9600 . ?
C13 H13B 0.9600 . ?
C13 H13C 0.9600 . ?
C14 O3 1.451(8) . ?
C14 C15A 1.487(10) . ?
C14 C15B 1.494(10) . ?
C14 H14A 0.9534 . ?
C14 H14B 0.9401 . ?
C14 H14C 0.9946 . ?
C14 H14D 0.9285 . ?
C16 P2 1.791(7) . ?
C16 H16A 0.9700 . ?
C16 H16B 0.9700 . ?
C17 O5 1.438(9) . ?
C17 C18 1.510(16) . ?
C17 H17A 0.9700 . ?
C17 H17B 0.9700 . ?
C18 H18A 0.9600 . ?
C18 H18B 0.9600 . ?
C18 H18C 0.9600 . ?
C15A H15A 1.0325 . ?
C15A H15B 0.9561 . ?
C15A H15C 0.9326 . ?
C15B H15D 1.0179 . ?
C15B H15E 0.7910 . ?
C15B H15F 1.1222 . ?
C19A O6 1.536(10) . ?
C19A C20A 1.539(10) . ?
C19A H19A 0.9330 . ?
C19A H19B 1.0021 . ?
C19B O6 1.529(10) . ?
C19B C20B 1.535(10) . ?
C19B H19C 0.9744 . ?
C19B H19D 0.9965 . ?
C20A H20A 0.9649 . ?
C20A H20B 0.9252 . ?
C20A H20C 0.9941 . ?
C20A H20D 1.0887 . ?
C20B H20D 1.0080 . ?
C20B H20E 1.0720 . ?
C20B H20F 0.8267 . ?
C21 C23 1.377(9) 2_676 ?
C21 C22 1.388(9) . ?
C21 C25 1.520(10) . ?
C22 C23 1.404(9) . ?
C22 C26 1.528(9) . ?
C23 C21 1.377(9) 2_676 ?
C23 C24 1.522(10) . ?
C24 H24A 0.9600 . ?
C24 H24B 0.9600 . ?
C24 H24C 0.9600 . ?
C25 H25A 0.9600 . ?
C25 H25B 0.9600 . ?
C25 H25C 0.9600 . ?
C26 P3 1.761(7) . ?
C26 H26A 0.9700 . ?
C26 H26B 0.9700 . ?
C27 O8 1.457(10) . ?
C27 C28 1.460(15) . ?
C27 H27A 0.9700 . ?
C27 H27B 0.9700 . ?
C28 H28A 0.9600 . ?
C28 H28B 0.9600 . ?
C28 H28C 0.9600 . ?
C29 C30 1.498(10) . ?
C29 O9 1.505(8) . ?
C29 H29A 0.9700 . ?
C29 H29B 0.9700 . ?
C30 H30A 0.9600 . ?
C30 H30B 0.9600 . ?
C30 H30C 0.9600 . ?
N1 O12 1.207(7) . ?
N1 O11 1.251(8) . ?
N1 O10 1.264(8) . ?
N2 O14 1.212(7) . ?
N2 O13 1.251(6) . ?
N2 O15 1.254(7) . ?
N3 O17 1.228(9) . ?
N3 O16 1.247(8) . ?
N3 O18 1.255(8) . ?
O1 P1 1.465(5) . ?
O2 P1 1.566(5) . ?
O3 P1 1.553(7) . ?
O4 P2 1.486(5) . ?
O5 P2 1.545(6) . ?
O6 P2 1.532(7) . ?
O7 P3 1.471(5) . ?
O8 P3 1.534(6) . ?
O9 P3 1.534(6) . ?
O19 H1W 0.8600 . ?
O19 H2W 0.8600 . ?
O20 H3W 0.8568 . ?
O20 H4W 0.8639 . ?
O21 H5W 0.8583 . ?
O21 H6W 0.8632 . ?

loop_
_geom_torsion_atom_site_label_1
_geom_torsion_atom_site_label_2
_geom_torsion_atom_site_label_3
_geom_torsion_atom_site_label_4
_geom_torsion
_geom_torsion_site_symmetry_1
_geom_torsion_site_symmetry_2
_geom_torsion_site_symmetry_3
_geom_torsion_site_symmetry_4
_geom_torsion_publ_flag
C6 C1 C2 C3 -0.2(11) . . . . ?
C7 C1 C2 C3 -179.6(7) . . . . ?
C6 C1 C2 C8 -178.7(7) . . . . ?
C7 C1 C2 C8 1.9(11) . . . . ?
C1 C2 C3 C4 3.0(11) . . . . ?
C8 C2 C3 C4 -178.6(8) . . . . ?
C1 C2 C3 C16 179.5(6) . . . . ?
C8 C2 C3 C16 -2.0(11) . . . . ?
C2 C3 C4 C5 -3.4(10) . . . . ?
C16 C3 C4 C5 179.9(6) . . . . ?
C2 C3 C4 C9 175.2(7) . . . . ?
C16 C3 C4 C9 -1.5(10) . . . . ?
C3 C4 C5 C6 1.2(10) . . . . ?
C9 C4 C5 C6 -177.5(7) . . . . ?
C3 C4 C5 C10 -177.5(7) . . . . ?
C9 C4 C5 C10 3.9(10) . . . . ?
C4 C5 C6 C1 1.6(10) . . . . ?
C10 C5 C6 C1 -179.8(7) . . . . ?
C4 C5 C6 C11 179.3(6) . . . . ?
C10 C5 C6 C11 -2.1(10) . . . . ?
C2 C1 C6 C5 -2.1(10) . . . . ?
C7 C1 C6 C5 177.4(7) . . . . ?
C2 C1 C6 C11 -179.8(6) . . . . ?
C7 C1 C6 C11 -0.4(10) . . . . ?
C5 C6 C11 P1 89.2(8) . . . . ?
C1 C6 C11 P1 -93.0(7) . . . . ?
C2 C3 C16 P2 92.2(8) . . . . ?
C4 C3 C16 P2 -91.2(8) . . . . ?
C23 C21 C22 C23 0.4(12) 2_676 . . . ?
C25 C21 C22 C23 178.8(7) . . . . ?
C23 C21 C22 C26 179.8(6) 2_676 . . . ?
C25 C21 C22 C26 -1.8(10) . . . . ?
C21 C22 C23 C21 -0.4(12) . . . 2_676 ?
C26 C22 C23 C21 -179.8(6) . . . 2_676 ?
C21 C22 C23 C24 -179.9(8) . . . . ?
C26 C22 C23 C24 0.7(11) . . . . ?
C21 C22 C26 P3 -89.2(8) . . . . ?
C23 C22 C26 P3 90.2(7) . . . . ?
O7 Er1 N1 O12 -93(21) . . . . ?
O4 Er1 N1 O12 108(21) . . . . ?
O19 Er1 N1 O12 13(22) . . . . ?
O11 Er1 N1 O12 -79(21) . . . . ?
O18 Er1 N1 O12 -173(21) . . . . ?
O10 Er1 N1 O12 106(21) . . . . ?
O15 Er1 N1 O12 32(21) . . . . ?
O16 Er1 N1 O12 -171(21) . . . . ?
O13 Er1 N1 O12 -19(21) . . . . ?
N3 Er1 N1 O12 -173(21) . . . . ?
O7 Er1 N1 O11 -13.7(5) . . . . ?
O4 Er1 N1 O11 -173.0(4) . . . . ?
O19 Er1 N1 O11 92.2(6) . . . . ?
O18 Er1 N1 O11 -93.8(5) . . . . ?
O10 Er1 N1 O11 -175.6(7) . . . . ?
O15 Er1 N1 O11 110.5(5) . . . . ?
O16 Er1 N1 O11 -92.4(5) . . . . ?
O13 Er1 N1 O11 59.4(4) . . . . ?
N3 Er1 N1 O11 -93.7(5) . . . . ?
O7 Er1 N1 O10 161.9(4) . . . . ?
O4 Er1 N1 O10 2.6(4) . . . . ?
O19 Er1 N1 O10 -92.2(6) . . . . ?
O11 Er1 N1 O10 175.6(7) . . . . ?
O18 Er1 N1 O10 81.8(4) . . . . ?
O15 Er1 N1 O10 -74.0(4) . . . . ?
O16 Er1 N1 O10 83.2(5) . . . . ?
O13 Er1 N1 O10 -125.0(4) . . . . ?
N3 Er1 N1 O10 81.9(4) . . . . ?
O7 Er1 N3 O17 -87(13) . . . . ?
O4 Er1 N3 O17 109(13) . . . . ?
O19 Er1 N3 O17 -172(13) . . . . ?
O11 Er1 N3 O17 -16(13) . . . . ?
O18 Er1 N3 O17 11(13) . . . . ?
O10 Er1 N3 O17 37(13) . . . . ?
O15 Er1 N3 O17 104(13) . . . . ?
O16 Er1 N3 O17 -167(14) . . . . ?
O13 Er1 N3 O17 -95(13) . . . . ?
N1 Er1 N3 O17 11(13) . . . . ?
O7 Er1 N3 O16 79.2(5) . . . . ?
O4 Er1 N3 O16 -84.8(5) . . . . ?
O19 Er1 N3 O16 -4.9(5) . . . . ?
O11 Er1 N3 O16 151.2(5) . . . . ?
O18 Er1 N3 O16 178.0(8) . . . . ?
O10 Er1 N3 O16 -156.1(5) . . . . ?
O15 Er1 N3 O16 -89.5(7) . . . . ?
O13 Er1 N3 O16 71.4(7) . . . . ?
N1 Er1 N3 O16 177.7(5) . . . . ?
O7 Er1 N3 O18 -98.7(5) . . . . ?
O4 Er1 N3 O18 97.3(5) . . . . ?
O19 Er1 N3 O18 177.2(5) . . . . ?
O11 Er1 N3 O18 -26.8(5) . . . . ?
O10 Er1 N3 O18 25.9(5) . . . . ?
O15 Er1 N3 O18 92.6(7) . . . . ?
O16 Er1 N3 O18 -178.0(8) . . . . ?
O13 Er1 N3 O18 -106.5(5) . . . . ?
N1 Er1 N3 O18 -0.3(5) . . . . ?
C13 C12 O2 P1 158.0(10) . . . . ?
C15A C14 O3 P1 -175.5(7) . . . . ?
C15B C14 O3 P1 -113.3(7) . . . . ?
O7 Er1 O4 P2 -94.0(9) . . . . ?
O19 Er1 O4 P2 -164.0(8) . . . . ?
O11 Er1 O4 P2 37.4(9) . . . . ?
O18 Er1 O4 P2 -34.7(8) . . . . ?
O10 Er1 O4 P2 42.4(8) . . . . ?
O15 Er1 O4 P2 117.3(8) . . . . ?
O16 Er1 O4 P2 -87.3(8) . . . . ?
O13 Er1 O4 P2 133.1(8) . . . . ?
N3 Er1 O4 P2 -60.7(8) . . . . ?
N1 Er1 O4 P2 41.2(8) . . . . ?
C18 C17 O5 P2 -140.1(7) . . . . ?
C20B C19B O6 P2 -111(2) . . . . ?
C20B C19B O6 C19A -17(3) . . . . ?
C20A C19A O6 C19B 48(3) . . . . ?
C20A C19A O6 P2 158(3) . . . . ?
O4 Er1 O7 P3 20.4(14) . . . . ?
O19 Er1 O7 P3 89.5(12) . . . . ?
O11 Er1 O7 P3 -120.6(12) . . . . ?
O18 Er1 O7 P3 -38.5(11) . . . . ?
O10 Er1 O7 P3 -104.9(11) . . . . ?
O15 Er1 O7 P3 161.8(11) . . . . ?
O16 Er1 O7 P3 13.8(11) . . . . ?
O13 Er1 O7 P3 163.5(12) . . . . ?
N3 Er1 O7 P3 -12.7(11) . . . . ?
N1 Er1 O7 P3 -114.6(11) . . . . ?
C28 C27 O8 P3 -162.5(8) . . . . ?
C30 C29 O9 P3 134.4(15) . . . . ?
O12 N1 O10 Er1 -178.0(6) . . . . ?
O11 N1 O10 Er1 4.1(6) . . . . ?
O7 Er1 O10 N1 -22.0(5) . . . . ?
O4 Er1 O10 N1 -177.3(5) . . . . ?
O19 Er1 O10 N1 132.3(4) . . . . ?
O11 Er1 O10 N1 -2.4(4) . . . . ?
O18 Er1 O10 N1 -91.9(4) . . . . ?
O15 Er1 O10 N1 99.4(4) . . . . ?
O16 Er1 O10 N1 -115.4(4) . . . . ?
O13 Er1 O10 N1 56.1(4) . . . . ?
N3 Er1 O10 N1 -103.3(4) . . . . ?
O12 N1 O11 Er1 177.9(6) . . . . ?
O10 N1 O11 Er1 -4.2(7) . . . . ?
O7 Er1 O11 N1 166.2(5) . . . . ?
O4 Er1 O11 N1 8.5(5) . . . . ?
O19 Er1 O11 N1 -131.8(4) . . . . ?
O18 Er1 O11 N1 81.2(4) . . . . ?
O10 Er1 O11 N1 2.5(4) . . . . ?
O15 Er1 O11 N1 -66.8(4) . . . . ?
O16 Er1 O11 N1 107.8(4) . . . . ?
O13 Er1 O11 N1 -116.1(5) . . . . ?
N3 Er1 O11 N1 92.7(5) . . . . ?
O14 N2 O13 Er1 177.7(5) . . . . ?
O15 N2 O13 Er1 -3.7(6) . . . . ?
O7 Er1 O13 N2 -176.0(4) . . . . ?
O4 Er1 O13 N2 -18.0(4) . . . . ?
O19 Er1 O13 N2 -84.9(4) . . . . ?
O11 Er1 O13 N2 104.3(4) . . . . ?
O18 Er1 O13 N2 138.5(4) . . . . ?
O10 Er1 O13 N2 59.7(4) . . . . ?
O15 Er1 O13 N2 2.2(3) . . . . ?
O16 Er1 O13 N2 -130.8(4) . . . . ?
N3 Er1 O13 N2 -168.1(4) . . . . ?
N1 Er1 O13 N2 81.3(4) . . . . ?
O14 N2 O15 Er1 -177.7(6) . . . . ?
O13 N2 O15 Er1 3.7(6) . . . . ?
O7 Er1 O15 N2 0.0(5) . . . . ?
O4 Er1 O15 N2 161.8(4) . . . . ?
O19 Er1 O15 N2 76.8(4) . . . . ?
O11 Er1 O15 N2 -71.4(4) . . . . ?
O18 Er1 O15 N2 -141.7(4) . . . . ?
O10 Er1 O15 N2 -121.7(4) . . . . ?
O16 Er1 O15 N2 116.3(4) . . . . ?
O13 Er1 O15 N2 -2.2(3) . . . . ?
N3 Er1 O15 N2 166.5(4) . . . . ?
N1 Er1 O15 N2 -95.4(4) . . . . ?
O17 N3 O16 Er1 179.2(8) . . . . ?
O18 N3 O16 Er1 1.9(8) . . . . ?
O7 Er1 O16 N3 -94.3(5) . . . . ?
O4 Er1 O16 N3 89.1(5) . . . . ?
O19 Er1 O16 N3 175.1(5) . . . . ?
O11 Er1 O16 N3 -35.3(6) . . . . ?
O18 Er1 O16 N3 -1.1(5) . . . . ?
O10 Er1 O16 N3 28.2(6) . . . . ?
O15 Er1 O16 N3 135.1(5) . . . . ?
O13 Er1 O16 N3 -139.5(4) . . . . ?
N1 Er1 O16 N3 -2.9(6) . . . . ?
O17 N3 O18 Er1 -179.3(8) . . . . ?
O16 N3 O18 Er1 -2.0(8) . . . . ?
O7 Er1 O18 N3 76.9(5) . . . . ?
O4 Er1 O18 N3 -77.9(5) . . . . ?
O19 Er1 O18 N3 -3.5(6) . . . . ?
O11 Er1 O18 N3 153.7(5) . . . . ?
O10 Er1 O18 N3 -153.5(5) . . . . ?
O15 Er1 O18 N3 -133.8(5) . . . . ?
O16 Er1 O18 N3 1.1(4) . . . . ?
O13 Er1 O18 N3 120.7(5) . . . . ?
N1 Er1 O18 N3 179.7(5) . . . . ?
C14 O3 P1 O1 -49.8(9) . . . . ?
C14 O3 P1 O2 74.8(8) . . . . ?
C14 O3 P1 C11 -176.7(8) . . . . ?
C12 O2 P1 O1 -15.5(9) . . . . ?
C12 O2 P1 O3 -140.3(7) . . . . ?
C12 O2 P1 C11 112.7(7) . . . . ?
C6 C11 P1 O1 -59.3(8) . . . . ?
C6 C11 P1 O3 66.4(7) . . . . ?
C6 C11 P1 O2 173.7(6) . . . . ?
Er1 O4 P2 O6 -127.1(8) . . . . ?
Er1 O4 P2 O5 114.5(8) . . . . ?
Er1 O4 P2 C16 -3.2(10) . . . . ?
C19B O6 P2 O4 19.1(15) . . . . ?
C19A O6 P2 O4 -23(3) . . . . ?
C19B O6 P2 O5 141.3(14) . . . . ?
C19A O6 P2 O5 99(3) . . . . ?
C19B O6 P2 C16 -107.6(14) . . . . ?
C19A O6 P2 C16 -150(3) . . . . ?
C17 O5 P2 O4 43.6(8) . . . . ?
C17 O5 P2 O6 -78.3(8) . . . . ?
C17 O5 P2 C16 167.1(8) . . . . ?
C3 C16 P2 O4 177.3(6) . . . . ?
C3 C16 P2 O6 -57.3(8) . . . . ?
C3 C16 P2 O5 54.9(8) . . . . ?
Er1 O7 P3 O9 169.0(11) . . . . ?
Er1 O7 P3 O8 48.0(12) . . . . ?
Er1 O7 P3 C26 -68.6(12) . . . . ?
C29 O9 P3 O7 -6.3(12) . . . . ?
C29 O9 P3 O8 118.1(11) . . . . ?
C29 O9 P3 C26 -131.0(11) . . . . ?
C27 O8 P3 O7 53.1(8) . . . . ?
C27 O8 P3 O9 -70.3(8) . . . . ?
C27 O8 P3 C26 175.2(7) . . . . ?
C22 C26 P3 O7 178.0(5) . . . . ?
C22 C26 P3 O9 -58.0(6) . . . . ?
C22 C26 P3 O8 55.6(6) . . . . ?
